data_7042891
loop_
_publ_author_name
'Shen, Jun-Ju'
'Wang, Feng'
'Yu, Tan-Lai'
'Zhang, Fu-Qiang'
'Tian, Lu'
'Fu, Yun-Long'

_publ_section_title
;
 Halogen-dependent photoinduced electron transfer and chromism of three
 protonated nicotinohydrazide halozincates.
;
_journal_issue 16
_journal_name_full 'Dalton transactions (Cambridge, England : 2003)'
_journal_page_first 5414
_journal_page_last 5419
_journal_paper_doi 10.1039/c7dt00457e
_journal_volume 46
_journal_year 2017
_chemical_formula_moiety 'C6 H9 N3 O, Cl4 Zn, H2 O'
_chemical_formula_sum 'C6 H11 Cl4 N3 O2 Zn'
_chemical_formula_weight 364.37
_space_group_crystal_system monoclinic
_space_group_IT_number 14
_space_group_name_Hall '-P 2ybc'
_space_group_name_H-M_alt 'P 1 21/c 1'
_symmetry_space_group_name_Hall '-P 2ybc'
_symmetry_space_group_name_H-M 'P 1 21/c 1'
_atom_sites_solution_hydrogens mixed
_audit_creation_method SHELXL-2016/6
_audit_update_record
;
2017-03-06 deposited with the CCDC.
2017-03-28 downloaded from the CCDC.
;
_cell_angle_alpha 90
_cell_angle_beta 94.575(4)
_cell_angle_gamma 90
_cell_formula_units_Z 4
_cell_length_a 7.2837(3)
_cell_length_b 23.9755(10)
_cell_length_c 7.5568(3)
_cell_measurement_reflns_used 3099
_cell_measurement_temperature 293(2)
_cell_measurement_theta_max 72.2100
_cell_measurement_theta_min 3.6910
_cell_volume 1315.44(9)
_computing_molecular_graphics 'Bruker SHELXTL'
_computing_publication_material 'Bruker SHELXTL'
_computing_structure_refinement 'SHELXL-2016/6 (Sheldrick, 2016)'
_diffrn_ambient_temperature 293(2)
_diffrn_detector_area_resol_mean 16.0710
_diffrn_measured_fraction_theta_full 1.000
_diffrn_measured_fraction_theta_max 0.996
_diffrn_measurement_device_type 'Xcalibur, Eos, Gemini'
_diffrn_radiation_type CuK\a
_diffrn_radiation_wavelength 1.54178
_diffrn_reflns_av_R_equivalents 0.0306
_diffrn_reflns_av_unetI/netI 0.0348
_diffrn_reflns_Laue_measured_fraction_full 1.000
_diffrn_reflns_Laue_measured_fraction_max 0.996
_diffrn_reflns_limit_h_max 8
_diffrn_reflns_limit_h_min -4
_diffrn_reflns_limit_k_max 28
_diffrn_reflns_limit_k_min -29
_diffrn_reflns_limit_l_max 9
_diffrn_reflns_limit_l_min -9
_diffrn_reflns_number 6472
_diffrn_reflns_point_group_measured_fraction_full 1.000
_diffrn_reflns_point_group_measured_fraction_max 0.996
_diffrn_reflns_theta_full 67.679
_diffrn_reflns_theta_max 72.174
_diffrn_reflns_theta_min 3.687
_exptl_absorpt_coefficient_mu 10.011
_exptl_absorpt_correction_type multi-scan
_exptl_crystal_colour colourless
_exptl_crystal_density_diffrn 1.840
_exptl_crystal_description slice
_exptl_crystal_F_000 728
_exptl_crystal_size_max 0.400
_exptl_crystal_size_mid 0.300
_exptl_crystal_size_min 0.030
_exptl_transmission_factor_max 0.741
_exptl_transmission_factor_min 0.068
_refine_diff_density_max 0.753
_refine_diff_density_min -0.517
_refine_diff_density_rms 0.081
_refine_ls_extinction_method none
_refine_ls_goodness_of_fit_ref 1.029
_refine_ls_hydrogen_treatment constr
_refine_ls_matrix_type full
_refine_ls_number_parameters 146
_refine_ls_number_reflns 2577
_refine_ls_number_restraints 2
_refine_ls_restrained_S_all 1.043
_refine_ls_R_factor_all 0.0404
_refine_ls_R_factor_gt 0.0361
_refine_ls_shift/su_max 0.001
_refine_ls_shift/su_mean 0.000
_refine_ls_structure_factor_coef Fsqd
_refine_ls_weighting_details 'w=1/[\s^2^(Fo^2^)+(0.0600P)^2^+0.5265P] where P=(Fo^2^+2Fc^2^)/3'
_refine_ls_weighting_scheme calc
_refine_ls_wR_factor_gt 0.0972
_refine_ls_wR_factor_ref 0.1029
_reflns_Friedel_coverage 0.000
_reflns_number_gt 2292
_reflns_number_total 2577
_reflns_threshold_expression 'I > 2\s(I)'
_cod_data_source_file c7dt00457e2.cif
_cod_data_source_block compound3
_cod_depositor_comments
;
The following automatic conversions were performed:

'_exptl_absorpt_correction_type' value 'Multi-scan' changed to
'multi-scan' according to
/home/data/users/saulius/crontab/automatic-downloads/current/RSC/lib/dictionaries/cif_core.dic
dictionary named 'cif_core.dic' version 2.4.2 from 2011-04-26.

Automatic conversion script
Id: cif_fix_values 4973 2017-02-22 13:04:09Z antanas 
;
_cod_database_code 7042891
_shelx_shelxl_version_number 2016/6
_shelx_space_group_comment
;
The symmetry employed for this shelxl refinement is uniquely defined
by the following loop, which should always be used as a source of
symmetry information in preference to the above space-group names.
They are only intended as comments.
;
_shelx_estimated_absorpt_t_min 0.108
_shelx_estimated_absorpt_t_max 0.753

loop_
_space_group_symop_operation_xyz
'x, y, z'
'-x, y+1/2, -z+1/2'
'-x, -y, -z'
'x, -y-1/2, z-1/2'

loop_
_atom_site_label
_atom_site_type_symbol
_atom_site_fract_x
_atom_site_fract_y
_atom_site_fract_z
_atom_site_U_iso_or_equiv
_atom_site_adp_type
_atom_site_occupancy
_atom_site_site_symmetry_order
_atom_site_calc_flag
_atom_site_refinement_flags_posn
_atom_site_refinement_flags_adp
C1 C 0.7431(4) 0.65454(13) 0.9193(4) 0.0419(6) Uani 1 1 d . .
H1A H 0.675398 0.625203 0.961559 0.050 Uiso 1 1 calc R U
C2 C 0.9102(4) 0.64434(12) 0.8484(3) 0.0344(5) Uani 1 1 d . .
C3 C 1.0075(4) 0.68931(12) 0.7880(4) 0.0410(6) Uani 1 1 d . .
H3 H 1.120016 0.683658 0.740571 0.049 Uiso 1 1 calc R U
C4 C 0.9363(4) 0.74260(13) 0.7985(4) 0.0463(6) Uani 1 1 d . .
H4 H 1.000220 0.772902 0.757214 0.056 Uiso 1 1 calc R U
C5 C 0.7714(4) 0.75052(14) 0.8701(4) 0.0468(6) Uani 1 1 d . .
H5 H 0.723155 0.786218 0.879358 0.056 Uiso 1 1 calc R U
C6 C 0.9712(4) 0.58470(12) 0.8504(3) 0.0370(5) Uani 1 1 d . .
N1 N 0.6810(3) 0.70644(13) 0.9262(4) 0.0471(6) Uani 1 1 d . .
H1 H 0.576702 0.711938 0.969303 0.056 Uiso 1 1 calc R U
N2 N 1.1237(4) 0.57311(11) 0.7703(4) 0.0458(6) Uani 1 1 d . .
H2 H 1.182652 0.598509 0.717853 0.055 Uiso 1 1 calc R U
N3 N 1.1832(4) 0.51713(12) 0.7762(4) 0.0537(7) Uani 1 1 d . .
H3A H 1.281263 0.513847 0.853675 0.081 Uiso 1 1 calc R U
H3B H 1.212956 0.506775 0.669040 0.081 Uiso 1 1 calc R U
H3C H 1.093064 0.495428 0.809569 0.081 Uiso 1 1 calc R U
O1 O 0.8877(3) 0.54890(11) 0.9237(4) 0.0592(6) Uani 1 1 d . .
O2 O 0.7258(4) 0.51890(11) 0.5420(3) 0.0637(7) Uani 1 1 d D .
H6 H 0.651448 0.552294 0.537055 0.076 Uiso 1 1 d D U
H7 H 0.664068 0.497405 0.629169 0.076 Uiso 1 1 d D U
Zn1 Zn 0.31224(5) 0.62793(2) 0.29353(5) 0.03739(14) Uani 1 1 d . .
Cl1 Cl 0.01381(10) 0.61104(3) 0.33318(12) 0.0531(2) Uani 1 1 d . .
Cl2 Cl 0.46522(12) 0.63179(4) 0.56838(10) 0.0538(2) Uani 1 1 d . .
Cl3 Cl 0.43793(11) 0.55851(3) 0.13805(10) 0.04751(19) Uani 1 1 d . .
Cl4 Cl 0.34233(10) 0.70999(3) 0.14845(11) 0.0481(2) Uani 1 1 d . .

loop_
_atom_site_aniso_label
_atom_site_aniso_U_11
_atom_site_aniso_U_22
_atom_site_aniso_U_33
_atom_site_aniso_U_23
_atom_site_aniso_U_13
_atom_site_aniso_U_12
C1 0.0341(13) 0.0543(16) 0.0378(13) 0.0036(12) 0.0055(10) -0.0066(12)
C2 0.0304(12) 0.0416(13) 0.0313(11) 0.0034(10) 0.0026(9) -0.0033(10)
C3 0.0361(13) 0.0422(14) 0.0458(14) 0.0049(12) 0.0107(11) -0.0031(11)
C4 0.0441(15) 0.0412(14) 0.0540(16) 0.0052(13) 0.0070(12) -0.0048(12)
C5 0.0468(16) 0.0460(15) 0.0474(15) -0.0025(13) 0.0016(12) 0.0054(12)
C6 0.0370(13) 0.0425(14) 0.0313(11) 0.0053(10) 0.0010(10) -0.0060(11)
N1 0.0311(11) 0.0649(16) 0.0460(12) -0.0033(12) 0.0081(9) 0.0022(10)
N2 0.0525(14) 0.0373(12) 0.0500(13) 0.0107(10) 0.0193(11) 0.0020(10)
N3 0.0696(18) 0.0423(13) 0.0525(14) 0.0073(12) 0.0249(13) 0.0071(12)
O1 0.0578(14) 0.0467(12) 0.0761(16) 0.0168(12) 0.0248(12) -0.0060(10)
O2 0.0925(19) 0.0476(12) 0.0538(13) 0.0028(11) 0.0233(13) 0.0056(12)
Zn1 0.0403(2) 0.0344(2) 0.0380(2) 0.00016(13) 0.00627(15) -0.00164(13)
Cl1 0.0422(4) 0.0514(4) 0.0670(5) 0.0106(4) 0.0118(3) -0.0090(3)
Cl2 0.0605(5) 0.0568(4) 0.0427(4) -0.0075(3) -0.0055(3) -0.0004(3)
Cl3 0.0567(4) 0.0388(3) 0.0482(4) -0.0068(3) 0.0119(3) 0.0025(3)
Cl4 0.0417(4) 0.0399(3) 0.0657(4) 0.0128(3) 0.0226(3) 0.0040(2)

loop_
_atom_type_symbol
_atom_type_description
_atom_type_scat_dispersion_real
_atom_type_scat_dispersion_imag
_atom_type_scat_source
C C 0.0181 0.0091 'International Tables Vol C Tables 4.2.6.8 and 6.1.1.4'
H H 0.0000 0.0000 'International Tables Vol C Tables 4.2.6.8 and 6.1.1.4'
N N 0.0311 0.0180 'International Tables Vol C Tables 4.2.6.8 and 6.1.1.4'
O O 0.0492 0.0322 'International Tables Vol C Tables 4.2.6.8 and 6.1.1.4'
Cl Cl 0.3639 0.7018 'International Tables Vol C Tables 4.2.6.8 and 6.1.1.4'
Zn Zn -1.5491 0.6778 'International Tables Vol C Tables 4.2.6.8 and 6.1.1.4'

loop_
_geom_angle_atom_site_label_1
_geom_angle_atom_site_label_2
_geom_angle_atom_site_label_3
_geom_angle
N1 C1 C2 119.5(3)
N1 C1 H1A 120.3
C2 C1 H1A 120.3
C3 C2 C1 118.4(3)
C3 C2 C6 125.9(2)
C1 C2 C6 115.6(2)
C4 C3 C2 119.7(3)
C4 C3 H3 120.2
C2 C3 H3 120.2
C5 C4 C3 119.7(3)
C5 C4 H4 120.2
C3 C4 H4 120.2
N1 C5 C4 119.2(3)
N1 C5 H5 120.4
C4 C5 H5 120.4
O1 C6 N2 121.7(3)
O1 C6 C2 121.5(3)
N2 C6 C2 116.8(2)
C1 N1 C5 123.5(3)
C1 N1 H1 118.2
C5 N1 H1 118.2
C6 N2 N3 116.6(2)
C6 N2 H2 121.7
N3 N2 H2 121.7
N2 N3 H3A 109.5
N2 N3 H3B 109.5
H3A N3 H3B 109.5
N2 N3 H3C 109.5
H3A N3 H3C 109.5
H3B N3 H3C 109.5
H6 O2 H7 100.2
Cl1 Zn1 Cl4 110.54(3)
Cl1 Zn1 Cl3 111.71(3)
Cl4 Zn1 Cl3 109.06(3)
Cl1 Zn1 Cl2 107.02(4)
Cl4 Zn1 Cl2 110.22(3)
Cl3 Zn1 Cl2 108.25(3)

loop_
_geom_bond_atom_site_label_1
_geom_bond_atom_site_label_2
_geom_bond_distance
C1 N1 1.327(4)
C1 C2 1.390(4)
C1 H1A 0.9300
C2 C3 1.387(4)
C2 C6 1.497(4)
C3 C4 1.384(4)
C3 H3 0.9300
C4 C5 1.369(5)
C4 H4 0.9300
C5 N1 1.333(4)
C5 H5 0.9300
C6 O1 1.211(4)
C6 N2 1.336(4)
N1 H1 0.8600
N2 N3 1.410(4)
N2 H2 0.8600
N3 H3A 0.8900
N3 H3B 0.8900
N3 H3C 0.8900
O2 H6 0.9655
O2 H7 0.9739
Zn1 Cl1 2.2544(8)
Zn1 Cl4 2.2714(7)
Zn1 Cl3 2.2716(8)
Zn1 Cl2 2.2792(8)

loop_
_geom_hbond_atom_site_label_D
_geom_hbond_atom_site_label_H
_geom_hbond_atom_site_label_A
_geom_hbond_distance_DH
_geom_hbond_distance_HA
_geom_hbond_distance_DA
_geom_hbond_angle_DHA
_geom_hbond_site_symmetry_A
O2 H7 Cl3 0.97 2.38 3.342(3) 170.8 3_666
O2 H6 Cl2 0.97 2.36 3.321(3) 171.8 .
N3 H3C Cl1 0.89 2.86 3.464(3) 126.9 3_666
N3 H3C O1 0.89 2.27 2.847(4) 122.0 3_767
N3 H3B O2 0.89 1.80 2.688(4) 176.1 3_766
N3 H3A Cl3 0.89 2.68 3.322(3) 130.1 3_766
N3 H3A Cl3 0.89 2.58 3.331(3) 142.0 1_656
N2 H2 Cl2 0.86 2.55 3.332(3) 151.0 1_655
N1 H1 Cl4 0.86 2.26 3.094(3) 162.7 1_556
C4 H4 Cl4 0.93 2.72 3.444(3) 135.6 4_676
C4 H4 Cl1 0.93 2.84 3.560(3) 135.0 4_676
C1 H1A Cl3 0.93 2.77 3.682(3) 165.7 1_556
O2 H7 Cl3 0.97 2.38 3.342(3) 170.8 3_666
O2 H6 Cl2 0.97 2.36 3.321(3) 171.8 .
N3 H3C Cl1 0.89 2.86 3.464(3) 126.9 3_666
N3 H3C O1 0.89 2.27 2.847(4) 122.0 3_767
N3 H3B O2 0.89 1.80 2.688(4) 176.1 3_766
N3 H3A Cl3 0.89 2.68 3.322(3) 130.1 3_766
N3 H3A Cl3 0.89 2.58 3.331(3) 142.0 1_656
N2 H2 Cl2 0.86 2.55 3.332(3) 151.0 1_655
N1 H1 Cl4 0.86 2.26 3.094(3) 162.7 1_556
C4 H4 Cl4 0.93 2.72 3.444(3) 135.6 4_676
C4 H4 Cl1 0.93 2.84 3.560(3) 135.0 4_676
C1 H1A Cl3 0.93 2.77 3.682(3) 165.7 1_556
O2 H7 Cl3 0.97 2.38 3.342(3) 170.8 3_666
O2 H6 Cl2 0.97 2.36 3.321(3) 171.8 .
N3 H3C Cl1 0.89 2.86 3.464(3) 126.9 3_666
N3 H3C O1 0.89 2.27 2.847(4) 122.0 3_767
N3 H3B O2 0.89 1.80 2.688(4) 176.1 3_766
N3 H3A Cl3 0.89 2.68 3.322(3) 130.1 3_766
N3 H3A Cl3 0.89 2.58 3.331(3) 142.0 1_656
N2 H2 Cl2 0.86 2.55 3.332(3) 151.0 1_655
N1 H1 Cl4 0.86 2.26 3.094(3) 162.7 1_556
C4 H4 Cl4 0.93 2.72 3.444(3) 135.6 4_676
C4 H4 Cl1 0.93 2.84 3.560(3) 135.0 4_676
C1 H1A Cl3 0.93 2.77 3.682(3) 165.7 1_556
O2 H7 Cl3 0.97 2.38 3.342(3) 170.8 3_666
O2 H6 Cl2 0.97 2.36 3.321(3) 171.8 .
N3 H3C Cl1 0.89 2.86 3.464(3) 126.9 3_666
N3 H3C O1 0.89 2.27 2.847(4) 122.0 3_767
N3 H3B O2 0.89 1.80 2.688(4) 176.1 3_766
N3 H3A Cl3 0.89 2.68 3.322(3) 130.1 3_766
N3 H3A Cl3 0.89 2.58 3.331(3) 142.0 1_656
N2 H2 Cl2 0.86 2.55 3.332(3) 151.0 1_655
N1 H1 Cl4 0.86 2.26 3.094(3) 162.7 1_556
C4 H4 Cl4 0.93 2.72 3.444(3) 135.6 4_676
C4 H4 Cl1 0.93 2.84 3.560(3) 135.0 4_676
C1 H1A Cl3 0.93 2.77 3.682(3) 165.7 1_556
C1 H1A Cl3 0.93 2.77 3.682(3) 165.7 1_556
C4 H4 Cl1 0.93 2.84 3.560(3) 135.0 4_676
C4 H4 Cl4 0.93 2.72 3.444(3) 135.6 4_676
N1 H1 Cl4 0.86 2.26 3.094(3) 162.7 1_556
N2 H2 Cl2 0.86 2.55 3.332(3) 151.0 1_655
N3 H3A Cl3 0.89 2.58 3.331(3) 142.0 1_656
N3 H3A Cl3 0.89 2.68 3.322(3) 130.1 3_766
N3 H3B O2 0.89 1.80 2.688(4) 176.1 3_766
N3 H3C O1 0.89 2.27 2.847(4) 122.0 3_767
N3 H3C Cl1 0.89 2.86 3.464(3) 126.9 3_666
O2 H6 Cl2 0.97 2.36 3.321(3) 171.8 .
O2 H7 Cl3 0.97 2.38 3.342(3) 170.8 3_666
C1 H1A Cl3 0.93 2.77 3.682(3) 165.7 1_556
C4 H4 Cl1 0.93 2.84 3.560(3) 135.0 4_676
C4 H4 Cl4 0.93 2.72 3.444(3) 135.6 4_676
N1 H1 Cl4 0.86 2.26 3.094(3) 162.7 1_556
N2 H2 Cl2 0.86 2.55 3.332(3) 151.0 1_655
N3 H3A Cl3 0.89 2.58 3.331(3) 142.0 1_656
N3 H3A Cl3 0.89 2.68 3.322(3) 130.1 3_766
N3 H3B O2 0.89 1.80 2.688(4) 176.1 3_766
N3 H3C O1 0.89 2.27 2.847(4) 122.0 3_767
N3 H3C Cl1 0.89 2.86 3.464(3) 126.9 3_666
O2 H6 Cl2 0.97 2.36 3.321(3) 171.8 .
O2 H7 Cl3 0.97 2.38 3.342(3) 170.8 3_666
C1 H1A Cl3 0.93 2.77 3.682(3) 165.7 1_556
C4 H4 Cl1 0.93 2.84 3.560(3) 135.0 4_676
C4 H4 Cl4 0.93 2.72 3.444(3) 135.6 4_676
N1 H1 Cl4 0.86 2.26 3.094(3) 162.7 1_556
N2 H2 Cl2 0.86 2.55 3.332(3) 151.0 1_655
N3 H3A Cl3 0.89 2.58 3.331(3) 142.0 1_656
N3 H3A Cl3 0.89 2.68 3.322(3) 130.1 3_766
N3 H3B O2 0.89 1.80 2.688(4) 176.1 3_766
N3 H3C O1 0.89 2.27 2.847(4) 122.0 3_767
N3 H3C Cl1 0.89 2.86 3.464(3) 126.9 3_666
O2 H6 Cl2 0.97 2.36 3.321(3) 171.8 .
O2 H7 Cl3 0.97 2.38 3.342(3) 170.8 3_666
